data_1576959
loop_
_publ_author_name
'Phan, Son N. T.'
'Dang, Vinh Q.'
'Teets, Thomas S.'

_publ_section_title
;
 On-complex three-component cascade reactions involving phosphorescent
 cyclometalated Ir(iii) chloro-isocyanide complexes, nitriles, and
 propylamine.
;
_journal_issue 19
_journal_name_full 'Chemical science'
_journal_page_first 9591
_journal_page_last 9599
_journal_paper_doi 10.1039/d6sc00822d
_journal_volume 17
_journal_year 2026
_chemical_formula_moiety 'C36 H33 F4 Ir N5, F6 P'
_chemical_formula_sum 'C36 H33 F10 Ir N5 P'
_chemical_formula_weight 948.84
_space_group_crystal_system monoclinic
_space_group_IT_number 14
_space_group_name_Hall '-P 2yn'
_space_group_name_H-M_alt 'P 1 21/n 1'
_atom_sites_solution_hydrogens mixed
_audit_creation_date 2025-10-15
_audit_creation_method
; 
Olex2 1.5 
(compiled 2025.07.13 svn.rb7424aed for OlexSys, GUI svn.r7314) 
;
_audit_update_record
;
2025-12-23 deposited with the CCDC.	2026-03-19 downloaded from the CCDC.
;
_cell_angle_alpha 90
_cell_angle_beta 103.354(9)
_cell_angle_gamma 90
_cell_formula_units_Z 4
_cell_length_a 10.688(8)
_cell_length_b 15.418(11)
_cell_length_c 22.417(18)
_cell_measurement_reflns_used 8091
_cell_measurement_temperature 150(2)
_cell_measurement_theta_max 27.19
_cell_measurement_theta_min 3.03
_cell_volume 3594(5)
_computing_cell_refinement 'Bruker SAINT'
_computing_data_collection 'Bruker APEX2'
_computing_data_reduction 'Bruker SAINT'
_computing_molecular_graphics 'Olex2 1.5 (Dolomanov et al., 2009)'
_computing_publication_material 'Olex2 1.5 (Dolomanov et al., 2009)'
_computing_structure_refinement 'SHELXL 2019/3 (Sheldrick, 2015)'
_computing_structure_solution 'SHELXT 2018/2 (Sheldrick, 2018)'
_diffrn_ambient_temperature 149.99
_diffrn_measured_fraction_theta_full 0.998
_diffrn_measured_fraction_theta_max 0.998
_diffrn_measurement_device_type 'Bruker APEX-II CCD'
_diffrn_measurement_method '\f and \w scans'
_diffrn_radiation_type MoK\a
_diffrn_radiation_wavelength 0.71073
_diffrn_reflns_av_R_equivalents 0.0551
_diffrn_reflns_av_unetI/netI 0.0571
_diffrn_reflns_Laue_measured_fraction_full 0.998
_diffrn_reflns_Laue_measured_fraction_max 0.998
_diffrn_reflns_limit_h_max 13
_diffrn_reflns_limit_h_min -12
_diffrn_reflns_limit_k_max 17
_diffrn_reflns_limit_k_min -19
_diffrn_reflns_limit_l_max 29
_diffrn_reflns_limit_l_min -29
_diffrn_reflns_number 25038
_diffrn_reflns_point_group_measured_fraction_full 0.998
_diffrn_reflns_point_group_measured_fraction_max 0.998
_diffrn_reflns_theta_full 25.242
_diffrn_reflns_theta_max 27.484
_diffrn_reflns_theta_min 3.025
_diffrn_source_current 30.0
_diffrn_source_power 1.5
_diffrn_source_voltage 50.0
_diffrn_standards_number 0
_exptl_absorpt_coefficient_mu 3.846
_exptl_absorpt_correction_T_max 0.7456
_exptl_absorpt_correction_T_min 0.5204
_exptl_absorpt_correction_type multi-scan
_exptl_absorpt_process_details
; 
SADABS-2016/2 (Bruker,2016/2) was used for absorption correction. 
wR2(int) was 0.0888 before and 0.0542 after correction. 
The Ratio of minimum to maximum transmission is 0.6980. 
The \l/2 correction factor is Not present. 
;
_exptl_crystal_colour colourless
_exptl_crystal_colour_primary colourless
_exptl_crystal_density_diffrn 1.753
_exptl_crystal_description plate
_exptl_crystal_F_000 1864
_exptl_crystal_size_max 0.31
_exptl_crystal_size_mid 0.28
_exptl_crystal_size_min 0.04
_refine_diff_density_max 1.533
_refine_diff_density_min -0.832
_refine_diff_density_rms 0.120
_refine_ls_extinction_method none
_refine_ls_goodness_of_fit_ref 1.005
_refine_ls_hydrogen_treatment mixed
_refine_ls_matrix_type full
_refine_ls_number_parameters 488
_refine_ls_number_reflns 8229
_refine_ls_number_restraints 2
_refine_ls_restrained_S_all 1.005
_refine_ls_R_factor_all 0.0446
_refine_ls_R_factor_gt 0.0316
_refine_ls_shift/su_max 0.001
_refine_ls_shift/su_mean 0.000
_refine_ls_structure_factor_coef Fsqd
_refine_ls_weighting_details 'w=1/[\s^2^(Fo^2^)+(0.0309P)^2^] where P=(Fo^2^+2Fc^2^)/3'
_refine_ls_weighting_scheme calc
_refine_ls_wR_factor_gt 0.0709
_refine_ls_wR_factor_ref 0.0753
_reflns_Friedel_coverage 0.000
_reflns_number_gt 6653
_reflns_number_total 8229
_reflns_threshold_expression 'I > 2\s(I)'
_cod_data_source_file d6sc00822d2.cif
_cod_data_source_block F2ppy-dmp-Me
_cod_depositor_comments 'Adding full bibliography for 1576959--1576965.cif.'
_cod_database_code 1576959
_shelx_shelxl_version_number 2019/3
_shelx_space_group_comment
; 
The symmetry employed for this shelxl refinement is uniquely defined 
by the following loop, which should always be used as a source of 
symmetry information in preference to the above space-group names. 
They are only intended as comments. 
;
_shelx_estimated_absorpt_t_max 0.861
_shelx_estimated_absorpt_t_min 0.382
_olex2_refinement_description
; 
1. Fixed Uiso 
 At 1.2 times of: 
  All C(H) groups, All C(H,H) groups, All N(H) groups 
 At 1.5 times of: 
  All C(H,H,H) groups 
2. Restrained distances 
 N3-H3 = N1-H1 
 0.88 with sigma of 0.02 
3.a Secondary CH2 refined with riding coordinates: 
 C33(H33A,H33B), C32(H32A,H32B) 
3.b Aromatic/amide H refined with riding coordinates: 
 C11(H11), C210(H210), C110(H110), C21(H21), C14(H14), C28(H28), C43(H43), 
 C12(H12), C44(H44), C24(H24), C22(H22), C45(H45), C23(H23), C13(H13), C18(H18) 
3.c Idealised Me refined as rotating group: 
 C51(H51A,H51B,H51C), C48(H48A,H48B,H48C), C31(H31A,H31B,H31C), C47(H47A,H47B, 
 H47C) 
;
_olex2_submission_special_instructions 'No special instructions were received'

loop_
_space_group_symop_operation_xyz
'x, y, z'
'-x+1/2, y+1/2, -z+1/2'
'-x, -y, -z'
'x-1/2, -y-1/2, z-1/2'

loop_
_atom_site_label
_atom_site_type_symbol
_atom_site_fract_x
_atom_site_fract_y
_atom_site_fract_z
_atom_site_U_iso_or_equiv
_atom_site_adp_type
_atom_site_occupancy
_atom_site_site_symmetry_order
_atom_site_calc_flag
_atom_site_refinement_flags_posn
_atom_site_refinement_flags_adp
_atom_site_refinement_flags_occupancy
_atom_site_disorder_assembly
_atom_site_disorder_group
Ir1 Ir 0.44924(2) 0.35481(2) 0.34372(2) 0.01902(5) Uani 1 1 d . . . . .
P1 P 1.05449(11) 0.24402(8) 0.44397(5) 0.0328(3) Uani 1 1 d . . . . .
N3 N 0.4035(3) 0.2818(2) 0.41494(13) 0.0223(7) Uani 1 1 d D . . . .
H3 H 0.346(3) 0.295(2) 0.4354(15) 0.027 Uiso 1 1 d D U . . .
N4 N 0.3016(3) 0.3049(2) 0.27666(14) 0.0279(7) Uani 1 1 d . . . . .
N2 N 0.5381(3) 0.1827(2) 0.39072(13) 0.0217(7) Uani 1 1 d . . . . .
N5 N 0.5906(3) 0.4261(2) 0.40074(13) 0.0249(7) Uani 1 1 d . . . . .
F6 F 1.0394(3) 0.15674(16) 0.47841(13) 0.0487(7) Uani 1 1 d . . . . .
F22 F 0.6725(3) 0.58045(17) 0.21422(13) 0.0564(8) Uani 1 1 d . . . . .
F5 F 0.9859(2) 0.29587(16) 0.48906(12) 0.0444(6) Uani 1 1 d . . . . .
F4 F 0.9201(3) 0.2267(2) 0.39773(12) 0.0561(8) Uani 1 1 d . . . . .
N1 N 0.6494(3) 0.2182(2) 0.31966(13) 0.0216(7) Uani 1 1 d D . . . .
H1 H 0.685(4) 0.1682(16) 0.3285(17) 0.026 Uiso 1 1 d D U . . .
F21 F 0.2894(3) 0.44945(19) 0.11201(11) 0.0622(9) Uani 1 1 d . . . . .
F3 F 1.1913(2) 0.26096(18) 0.49155(13) 0.0543(8) Uani 1 1 d . . . . .
F11 F 0.4169(3) 0.65239(17) 0.45792(14) 0.0628(9) Uani 1 1 d . . . . .
C2 C 0.5588(3) 0.2427(2) 0.34715(15) 0.0189(7) Uani 1 1 d . . . . .
C211 C 0.4774(4) 0.4219(2) 0.27018(15) 0.0216(8) Uani 1 1 d . . . . .
F2 F 1.1272(3) 0.1921(2) 0.40076(14) 0.0684(10) Uani 1 1 d . . . . .
F12 F 0.0210(3) 0.53975(19) 0.35198(14) 0.0623(8) Uani 1 1 d . . . . .
C3 C 0.4518(4) 0.2055(2) 0.42498(16) 0.0238(8) Uani 1 1 d . . . . .
F1 F 1.0727(4) 0.3316(2) 0.41092(17) 0.0849(11) Uani 1 1 d . . . . .
C26 C 0.3808(4) 0.4085(2) 0.21552(17) 0.0278(9) Uani 1 1 d . . . . .
C111 C 0.3413(4) 0.4569(2) 0.36184(16) 0.0260(9) Uani 1 1 d . . . . .
C41 C 0.6081(4) 0.1014(2) 0.40260(16) 0.0239(8) Uani 1 1 d . . . . .
C11 C 0.7151(4) 0.4061(3) 0.41409(18) 0.0312(9) Uani 1 1 d . . . . .
H11 H 0.739503 0.350413 0.402631 0.037 Uiso 1 1 calc R U . . .
C210 C 0.5737(4) 0.4817(2) 0.26875(18) 0.0296(9) Uani 1 1 d . . . . .
H210 H 0.638442 0.493234 0.304704 0.036 Uiso 1 1 calc R U . . .
C33 C 0.6832(4) 0.2620(2) 0.26822(16) 0.0262(8) Uani 1 1 d . . . . .
H33A H 0.776287 0.254586 0.270731 0.031 Uiso 1 1 calc R U . . .
H33B H 0.665751 0.324884 0.270374 0.031 Uiso 1 1 calc R U . . .
C15 C 0.5540(4) 0.5058(3) 0.41905(17) 0.0323(10) Uani 1 1 d . . . . .
C25 C 0.2849(4) 0.3420(3) 0.21936(18) 0.0322(10) Uani 1 1 d . . . . .
C42 C 0.7130(4) 0.0963(2) 0.45265(16) 0.0225(8) Uani 1 1 d . . . . .
C29 C 0.5747(5) 0.5243(3) 0.2144(2) 0.0365(10) Uani 1 1 d . . . . .
C51 C 0.4181(4) 0.1408(3) 0.4680(2) 0.0349(10) Uani 1 1 d . . . . .
H51A H 0.368927 0.169228 0.494265 0.052 Uiso 1 1 calc R U . . .
H51B H 0.497099 0.116059 0.493407 0.052 Uiso 1 1 calc R U . . .
H51C H 0.366236 0.094411 0.444505 0.052 Uiso 1 1 calc R U . . .
C16 C 0.4137(4) 0.5210(3) 0.40074(18) 0.0318(9) Uani 1 1 d . . . . .
C27 C 0.3861(4) 0.4571(3) 0.16336(17) 0.0350(10) Uani 1 1 d . . . . .
C110 C 0.2084(4) 0.4646(3) 0.34497(19) 0.0346(10) Uani 1 1 d . . . . .
H110 H 0.157777 0.423187 0.318562 0.042 Uiso 1 1 calc R U . . .
C32 C 0.6070(5) 0.2262(3) 0.20747(17) 0.0381(11) Uani 1 1 d . . . . .
H32A H 0.623528 0.163124 0.205833 0.046 Uiso 1 1 calc R U . . .
H32B H 0.514073 0.234244 0.204990 0.046 Uiso 1 1 calc R U . . .
C21 C 0.2235(4) 0.2413(3) 0.2855(2) 0.0396(11) Uani 1 1 d . . . . .
H21 H 0.236968 0.215752 0.324988 0.048 Uiso 1 1 calc R U . . .
C14 C 0.6479(5) 0.5630(3) 0.4494(2) 0.0476(12) Uani 1 1 d . . . . .
H14 H 0.622954 0.617344 0.462989 0.057 Uiso 1 1 calc R U . . .
C28 C 0.4822(5) 0.5140(3) 0.16155(19) 0.0408(11) Uani 1 1 d . . . . .
H28 H 0.484903 0.545141 0.125292 0.049 Uiso 1 1 calc R U . . .
C43 C 0.7795(4) 0.0178(3) 0.46254(17) 0.0299(9) Uani 1 1 d . . . . .
H43 H 0.851859 0.012207 0.496084 0.036 Uiso 1 1 calc R U . . .
C46 C 0.5657(4) 0.0319(3) 0.36281(17) 0.0288(9) Uani 1 1 d . . . . .
C12 C 0.8109(5) 0.4618(3) 0.4437(2) 0.0447(12) Uani 1 1 d . . . . .
H12 H 0.898616 0.444607 0.452612 0.054 Uiso 1 1 calc R U . . .
C44 C 0.7410(4) -0.0516(3) 0.42397(18) 0.0350(10) Uani 1 1 d . . . . .
H44 H 0.786830 -0.104741 0.431621 0.042 Uiso 1 1 calc R U . . .
C48 C 0.7520(4) 0.1722(3) 0.49522(17) 0.0294(9) Uani 1 1 d . . . . .
H48A H 0.756456 0.224654 0.471111 0.044 Uiso 1 1 calc R U . . .
H48B H 0.836492 0.160823 0.522238 0.044 Uiso 1 1 calc R U . . .
H48C H 0.688441 0.180463 0.519987 0.044 Uiso 1 1 calc R U . . .
C19 C 0.1504(5) 0.5351(3) 0.3679(2) 0.0446(12) Uani 1 1 d . . . . .
C24 C 0.1838(5) 0.3131(3) 0.17171(19) 0.0425(11) Uani 1 1 d . . . . .
H24 H 0.171551 0.338467 0.132175 0.051 Uiso 1 1 calc R U . . .
C17 C 0.3490(5) 0.5893(3) 0.4207(2) 0.0448(12) Uani 1 1 d . . . . .
C31 C 0.6415(6) 0.2696(4) 0.1531(2) 0.0656(17) Uani 1 1 d . . . . .
H31A H 0.638080 0.332727 0.157792 0.098 Uiso 1 1 calc R U . . .
H31B H 0.580178 0.251996 0.115476 0.098 Uiso 1 1 calc R U . . .
H31C H 0.728495 0.252406 0.150856 0.098 Uiso 1 1 calc R U . . .
C47 C 0.4517(5) 0.0385(3) 0.3095(2) 0.0449(12) Uani 1 1 d . . . . .
H47A H 0.376524 0.057901 0.323959 0.067 Uiso 1 1 calc R U . . .
H47B H 0.433931 -0.018449 0.289913 0.067 Uiso 1 1 calc R U . . .
H47C H 0.470060 0.080313 0.279706 0.067 Uiso 1 1 calc R U . . .
C22 C 0.1235(5) 0.2108(3) 0.2395(2) 0.0489(13) Uani 1 1 d . . . . .
H22 H 0.070074 0.164996 0.247310 0.059 Uiso 1 1 calc R U . . .
C45 C 0.6366(4) -0.0454(3) 0.37424(19) 0.0364(10) Uani 1 1 d . . . . .
H45 H 0.612956 -0.093771 0.347750 0.044 Uiso 1 1 calc R U . . .
C23 C 0.1027(5) 0.2486(3) 0.1816(2) 0.0488(13) Uani 1 1 d . . . . .
H23 H 0.033346 0.230005 0.149524 0.059 Uiso 1 1 calc R U . . .
C13 C 0.7764(5) 0.5422(3) 0.4600(2) 0.0522(14) Uani 1 1 d . . . . .
H13 H 0.840183 0.583193 0.478296 0.063 Uiso 1 1 calc R U . . .
C18 C 0.2202(5) 0.5977(3) 0.4046(2) 0.0485(13) Uani 1 1 d . . . . .
H18 H 0.178680 0.645709 0.418259 0.058 Uiso 1 1 calc R U . . .

loop_
_atom_site_aniso_label
_atom_site_aniso_U_11
_atom_site_aniso_U_22
_atom_site_aniso_U_33
_atom_site_aniso_U_23
_atom_site_aniso_U_13
_atom_site_aniso_U_12
Ir1 0.01916(9) 0.01611(9) 0.02206(8) 0.00237(6) 0.00533(5) 0.00136(6)
P1 0.0243(6) 0.0338(7) 0.0419(6) -0.0030(5) 0.0114(5) -0.0044(5)
N3 0.0169(17) 0.0240(18) 0.0278(15) 0.0024(13) 0.0086(13) 0.0009(14)
N4 0.0255(19) 0.0220(18) 0.0342(17) -0.0018(14) 0.0025(15) 0.0011(15)
N2 0.0215(17) 0.0164(16) 0.0293(16) 0.0038(13) 0.0103(13) 0.0030(14)
N5 0.0274(19) 0.0158(17) 0.0309(16) -0.0017(13) 0.0054(14) -0.0006(14)
F6 0.0412(17) 0.0356(16) 0.0671(18) 0.0094(13) 0.0079(14) 0.0054(12)
F22 0.071(2) 0.0340(16) 0.0713(18) 0.0110(13) 0.0318(16) -0.0204(14)
F5 0.0285(14) 0.0380(16) 0.0703(17) -0.0123(13) 0.0188(13) 0.0011(12)
F4 0.0359(16) 0.079(2) 0.0468(14) 0.0019(15) -0.0050(13) -0.0057(15)
N1 0.0231(18) 0.0154(16) 0.0282(15) 0.0036(13) 0.0101(13) 0.0046(14)
F21 0.090(2) 0.061(2) 0.0276(12) 0.0054(13) -0.0028(14) -0.0003(18)
F3 0.0213(14) 0.0602(18) 0.0790(19) -0.0328(15) 0.0068(13) -0.0016(13)
F11 0.071(2) 0.0406(17) 0.073(2) -0.0266(15) 0.0096(17) 0.0128(15)
C2 0.0169(19) 0.0166(19) 0.0235(16) 0.0015(14) 0.0057(14) -0.0024(15)
C211 0.028(2) 0.0127(19) 0.0262(17) 0.0008(14) 0.0098(16) 0.0030(16)
F2 0.0485(19) 0.089(2) 0.080(2) -0.0489(19) 0.0401(17) -0.0257(17)
F12 0.0349(17) 0.066(2) 0.088(2) 0.0125(17) 0.0197(15) 0.0226(15)
C3 0.020(2) 0.026(2) 0.0263(18) 0.0087(16) 0.0072(15) -0.0008(17)
F1 0.102(3) 0.066(2) 0.093(2) 0.0322(19) 0.037(2) -0.021(2)
C26 0.037(2) 0.019(2) 0.0285(18) 0.0010(15) 0.0106(17) 0.0068(18)
C111 0.027(2) 0.023(2) 0.0269(18) 0.0056(15) 0.0051(16) 0.0080(17)
C41 0.026(2) 0.018(2) 0.0311(18) 0.0060(15) 0.0139(16) 0.0043(17)
C11 0.028(2) 0.021(2) 0.040(2) 0.0025(17) 0.0001(18) 0.0026(18)
C210 0.034(2) 0.021(2) 0.036(2) 0.0006(17) 0.0128(18) 0.0011(18)
C33 0.031(2) 0.022(2) 0.0298(18) 0.0035(16) 0.0157(17) -0.0004(18)
C15 0.040(3) 0.025(2) 0.032(2) -0.0022(17) 0.0083(19) 0.0047(19)
C25 0.033(2) 0.030(2) 0.032(2) -0.0001(17) 0.0043(18) 0.0061(19)
C42 0.022(2) 0.022(2) 0.0270(17) 0.0058(15) 0.0132(16) 0.0022(16)
C29 0.051(3) 0.017(2) 0.049(2) 0.0015(18) 0.026(2) -0.006(2)
C51 0.035(3) 0.032(2) 0.045(2) 0.0169(19) 0.025(2) 0.008(2)
C16 0.041(3) 0.022(2) 0.034(2) 0.0006(17) 0.0119(19) 0.0043(19)
C27 0.049(3) 0.031(2) 0.0242(18) 0.0010(17) 0.0059(19) 0.005(2)
C110 0.035(3) 0.030(2) 0.040(2) 0.0130(18) 0.011(2) 0.007(2)
C32 0.052(3) 0.035(3) 0.030(2) 0.0005(18) 0.015(2) -0.008(2)
C21 0.032(3) 0.040(3) 0.044(2) 0.010(2) 0.002(2) -0.009(2)
C14 0.052(3) 0.028(3) 0.056(3) -0.014(2) -0.001(2) 0.002(2)
C28 0.070(4) 0.025(2) 0.033(2) 0.0092(18) 0.023(2) 0.003(2)
C43 0.031(2) 0.032(2) 0.0295(19) 0.0103(17) 0.0133(17) 0.0085(19)
C46 0.035(2) 0.021(2) 0.0315(19) 0.0043(16) 0.0097(18) -0.0026(18)
C12 0.032(3) 0.034(3) 0.059(3) -0.007(2) -0.010(2) -0.002(2)
C44 0.047(3) 0.022(2) 0.040(2) 0.0061(18) 0.019(2) 0.012(2)
C48 0.029(2) 0.030(2) 0.0299(19) 0.0014(17) 0.0074(17) 0.0036(18)
C19 0.036(3) 0.049(3) 0.052(3) 0.020(2) 0.017(2) 0.018(2)
C24 0.046(3) 0.046(3) 0.032(2) -0.001(2) 0.002(2) -0.001(2)
C17 0.059(4) 0.032(3) 0.044(2) -0.003(2) 0.014(2) 0.008(2)
C31 0.100(5) 0.065(4) 0.039(3) 0.006(3) 0.033(3) -0.012(4)
C47 0.050(3) 0.028(3) 0.049(3) -0.004(2) -0.005(2) -0.007(2)
C22 0.042(3) 0.047(3) 0.053(3) 0.007(2) 0.001(2) -0.021(2)
C45 0.051(3) 0.021(2) 0.040(2) -0.0003(18) 0.016(2) 0.002(2)
C23 0.046(3) 0.053(3) 0.041(2) -0.013(2) -0.001(2) -0.012(3)
C13 0.042(3) 0.031(3) 0.071(3) -0.012(2) -0.012(3) -0.002(2)
C18 0.049(3) 0.042(3) 0.058(3) 0.005(2) 0.018(3) 0.022(3)

loop_
_atom_type_symbol
_atom_type_description
_atom_type_scat_dispersion_real
_atom_type_scat_dispersion_imag
_atom_type_scat_source
C C 0.0033 0.0016 'International Tables Vol C Tables 4.2.6.8 and 6.1.1.4'
H H 0.0000 0.0000 'International Tables Vol C Tables 4.2.6.8 and 6.1.1.4'
N N 0.0061 0.0033 'International Tables Vol C Tables 4.2.6.8 and 6.1.1.4'
F F 0.0171 0.0103 'International Tables Vol C Tables 4.2.6.8 and 6.1.1.4'
P P 0.1023 0.0942 'International Tables Vol C Tables 4.2.6.8 and 6.1.1.4'
Ir Ir -1.4442 7.9887 'International Tables Vol C Tables 4.2.6.8 and 6.1.1.4'

loop_
_geom_angle_atom_site_label_1
_geom_angle_atom_site_label_2
_geom_angle_atom_site_label_3
_geom_angle
_geom_angle_site_symmetry_1
_geom_angle_site_symmetry_3
_geom_angle_publ_flag
N4 Ir1 N3 94.63(13) . . ?
N4 Ir1 C2 92.65(14) . . ?
N5 Ir1 N3 94.63(13) . . ?
N5 Ir1 N4 168.97(12) . . ?
N5 Ir1 C2 95.43(14) . . ?
C2 Ir1 N3 75.78(13) . . ?
C211 Ir1 N3 174.69(13) . . ?
C211 Ir1 N4 80.18(15) . . ?
C211 Ir1 N5 90.41(14) . . ?
C211 Ir1 C2 105.44(14) . . ?
C211 Ir1 C111 88.03(15) . . ?
C111 Ir1 N3 91.17(14) . . ?
C111 Ir1 N4 93.45(15) . . ?
C111 Ir1 N5 80.38(15) . . ?
C111 Ir1 C2 166.00(13) . . ?
F6 P1 F5 90.19(15) . . ?
F6 P1 F4 89.81(16) . . ?
F6 P1 F3 89.67(16) . . ?
F6 P1 F2 89.35(18) . . ?
F5 P1 F3 88.79(15) . . ?
F4 P1 F5 91.08(16) . . ?
F4 P1 F3 179.46(18) . . ?
F4 P1 F2 90.76(17) . . ?
F2 P1 F5 178.10(17) . . ?
F2 P1 F3 89.36(16) . . ?
F1 P1 F6 178.6(2) . . ?
F1 P1 F5 89.61(19) . . ?
F1 P1 F4 91.63(19) . . ?
F1 P1 F3 88.89(19) . . ?
F1 P1 F2 90.8(2) . . ?
Ir1 N3 H3 126(3) . . ?
C3 N3 Ir1 118.0(2) . . ?
C3 N3 H3 115(3) . . ?
C25 N4 Ir1 115.9(3) . . ?
C21 N4 Ir1 124.6(3) . . ?
C21 N4 C25 119.5(4) . . ?
C2 N2 C41 122.8(3) . . ?
C3 N2 C2 117.1(3) . . ?
C3 N2 C41 120.1(3) . . ?
C11 N5 Ir1 124.7(3) . . ?
C11 N5 C15 118.5(3) . . ?
C15 N5 Ir1 116.2(3) . . ?
C2 N1 H1 119(3) . . ?
C2 N1 C33 125.7(3) . . ?
C33 N1 H1 115(3) . . ?
N2 C2 Ir1 113.4(2) . . ?
N1 C2 Ir1 133.6(3) . . ?
N1 C2 N2 112.9(3) . . ?
C26 C211 Ir1 114.3(3) . . ?
C210 C211 Ir1 127.4(3) . . ?
C210 C211 C26 118.1(3) . . ?
N3 C3 N2 115.5(3) . . ?
N3 C3 C51 125.5(3) . . ?
N2 C3 C51 118.9(3) . . ?
C211 C26 C25 115.4(3) . . ?
C27 C26 C211 118.7(4) . . ?
C27 C26 C25 125.9(4) . . ?
C16 C111 Ir1 113.8(3) . . ?
C110 C111 Ir1 126.9(3) . . ?
C110 C111 C16 119.0(4) . . ?
C42 C41 N2 118.7(3) . . ?
C42 C41 C46 123.5(4) . . ?
C46 C41 N2 117.8(3) . . ?
N5 C11 H11 118.1 . . ?
N5 C11 C12 123.7(4) . . ?
C12 C11 H11 118.1 . . ?
C211 C210 H210 120.3 . . ?
C29 C210 C211 119.5(4) . . ?
C29 C210 H210 120.3 . . ?
N1 C33 H33A 109.4 . . ?
N1 C33 H33B 109.4 . . ?
N1 C33 C32 111.2(3) . . ?
H33A C33 H33B 108.0 . . ?
C32 C33 H33A 109.4 . . ?
C32 C33 H33B 109.4 . . ?
N5 C15 C16 113.5(4) . . ?
N5 C15 C14 119.2(4) . . ?
C14 C15 C16 127.3(4) . . ?
N4 C25 C26 113.8(4) . . ?
N4 C25 C24 119.2(4) . . ?
C24 C25 C26 127.1(4) . . ?
C41 C42 C43 117.5(4) . . ?
C41 C42 C48 121.4(3) . . ?
C43 C42 C48 121.1(4) . . ?
F22 C29 C210 117.9(4) . . ?
F22 C29 C28 118.3(4) . . ?
C28 C29 C210 123.8(4) . . ?
C3 C51 H51A 109.5 . . ?
C3 C51 H51B 109.5 . . ?
C3 C51 H51C 109.5 . . ?
H51A C51 H51B 109.5 . . ?
H51A C51 H51C 109.5 . . ?
H51B C51 H51C 109.5 . . ?
C111 C16 C15 115.6(4) . . ?
C17 C16 C111 118.9(4) . . ?
C17 C16 C15 125.4(4) . . ?
F21 C27 C26 119.4(4) . . ?
C28 C27 F21 117.5(4) . . ?
C28 C27 C26 123.2(4) . . ?
C111 C110 H110 120.8 . . ?
C111 C110 C19 118.4(4) . . ?
C19 C110 H110 120.8 . . ?
C33 C32 H32A 109.1 . . ?
C33 C32 H32B 109.1 . . ?
H32A C32 H32B 107.9 . . ?
C31 C32 C33 112.4(4) . . ?
C31 C32 H32A 109.1 . . ?
C31 C32 H32B 109.1 . . ?
N4 C21 H21 118.6 . . ?
N4 C21 C22 122.9(4) . . ?
C22 C21 H21 118.6 . . ?
C15 C14 H14 119.5 . . ?
C13 C14 C15 121.0(4) . . ?
C13 C14 H14 119.5 . . ?
C29 C28 H28 121.6 . . ?
C27 C28 C29 116.7(4) . . ?
C27 C28 H28 121.6 . . ?
C42 C43 H43 119.8 . . ?
C44 C43 C42 120.5(4) . . ?
C44 C43 H43 119.8 . . ?
C41 C46 C47 122.7(4) . . ?
C41 C46 C45 116.8(4) . . ?
C45 C46 C47 120.5(4) . . ?
C11 C12 H12 120.8 . . ?
C13 C12 C11 118.4(4) . . ?
C13 C12 H12 120.8 . . ?
C43 C44 H44 119.3 . . ?
C43 C44 C45 121.3(4) . . ?
C45 C44 H44 119.3 . . ?
C42 C48 H48A 109.5 . . ?
C42 C48 H48B 109.5 . . ?
C42 C48 H48C 109.5 . . ?
H48A C48 H48B 109.5 . . ?
H48A C48 H48C 109.5 . . ?
H48B C48 H48C 109.5 . . ?
F12 C19 C110 117.1(5) . . ?
F12 C19 C18 120.3(4) . . ?
C18 C19 C110 122.6(5) . . ?
C25 C24 H24 119.6 . . ?
C23 C24 C25 120.8(4) . . ?
C23 C24 H24 119.6 . . ?
F11 C17 C16 120.0(5) . . ?
C18 C17 F11 117.3(4) . . ?
C18 C17 C16 122.7(5) . . ?
C32 C31 H31A 109.5 . . ?
C32 C31 H31B 109.5 . . ?
C32 C31 H31C 109.5 . . ?
H31A C31 H31B 109.5 . . ?
H31A C31 H31C 109.5 . . ?
H31B C31 H31C 109.5 . . ?
C46 C47 H47A 109.5 . . ?
C46 C47 H47B 109.5 . . ?
C46 C47 H47C 109.5 . . ?
H47A C47 H47B 109.5 . . ?
H47A C47 H47C 109.5 . . ?
H47B C47 H47C 109.5 . . ?
C21 C22 H22 120.6 . . ?
C21 C22 C23 118.8(4) . . ?
C23 C22 H22 120.6 . . ?
C46 C45 H45 119.8 . . ?
C44 C45 C46 120.3(4) . . ?
C44 C45 H45 119.8 . . ?
C24 C23 C22 118.9(4) . . ?
C24 C23 H23 120.6 . . ?
C22 C23 H23 120.6 . . ?
C14 C13 H13 120.5 . . ?
C12 C13 C14 119.0(4) . . ?
C12 C13 H13 120.5 . . ?
C19 C18 H18 120.8 . . ?
C17 C18 C19 118.3(5) . . ?
C17 C18 H18 120.8 . . ?

loop_
_geom_bond_atom_site_label_1
_geom_bond_atom_site_label_2
_geom_bond_distance
_geom_bond_site_symmetry_2
_geom_bond_publ_flag
Ir1 N3 2.102(3) . ?
Ir1 N4 2.060(3) . ?
Ir1 N5 2.057(3) . ?
Ir1 C2 2.080(4) . ?
Ir1 C211 2.027(4) . ?
Ir1 C111 2.047(4) . ?
P1 F6 1.578(3) . ?
P1 F5 1.594(3) . ?
P1 F4 1.588(3) . ?
P1 F3 1.619(3) . ?
P1 F2 1.590(3) . ?
P1 F1 1.574(3) . ?
N3 H3 0.870(18) . ?
N3 C3 1.284(5) . ?
N4 C25 1.379(5) . ?
N4 C21 1.332(5) . ?
N2 C2 1.400(4) . ?
N2 C3 1.376(5) . ?
N2 C41 1.452(5) . ?
N5 C11 1.330(5) . ?
N5 C15 1.381(5) . ?
F22 C29 1.357(5) . ?
N1 H1 0.863(18) . ?
N1 C2 1.317(4) . ?
N1 C33 1.452(4) . ?
F21 C27 1.363(5) . ?
F11 C17 1.374(5) . ?
C211 C26 1.423(5) . ?
C211 C210 1.388(5) . ?
F12 C19 1.349(5) . ?
C3 C51 1.488(5) . ?
C26 C25 1.466(6) . ?
C26 C27 1.401(5) . ?
C111 C16 1.424(6) . ?
C111 C110 1.388(6) . ?
C41 C42 1.393(5) . ?
C41 C46 1.401(5) . ?
C11 H11 0.9500 . ?
C11 C12 1.384(6) . ?
C210 H210 0.9500 . ?
C210 C29 1.387(5) . ?
C33 H33A 0.9900 . ?
C33 H33B 0.9900 . ?
C33 C32 1.520(5) . ?
C15 C16 1.479(6) . ?
C15 C14 1.391(6) . ?
C25 C24 1.405(6) . ?
C42 C43 1.395(5) . ?
C42 C48 1.506(5) . ?
C29 C28 1.366(6) . ?
C51 H51A 0.9800 . ?
C51 H51B 0.9800 . ?
C51 H51C 0.9800 . ?
C16 C17 1.389(6) . ?
C27 C28 1.359(6) . ?
C110 H110 0.9500 . ?
C110 C19 1.406(6) . ?
C32 H32A 0.9900 . ?
C32 H32B 0.9900 . ?
C32 C31 1.508(6) . ?
C21 H21 0.9500 . ?
C21 C22 1.384(6) . ?
C14 H14 0.9500 . ?
C14 C13 1.377(7) . ?
C28 H28 0.9500 . ?
C43 H43 0.9500 . ?
C43 C44 1.378(6) . ?
C46 C47 1.501(6) . ?
C46 C45 1.404(6) . ?
C12 H12 0.9500 . ?
C12 C13 1.366(6) . ?
C44 H44 0.9500 . ?
C44 C45 1.386(6) . ?
C48 H48A 0.9800 . ?
C48 H48B 0.9800 . ?
C48 H48C 0.9800 . ?
C19 C18 1.371(7) . ?
C24 H24 0.9500 . ?
C24 C23 1.370(6) . ?
C17 C18 1.346(7) . ?
C31 H31A 0.9800 . ?
C31 H31B 0.9800 . ?
C31 H31C 0.9800 . ?
C47 H47A 0.9800 . ?
C47 H47B 0.9800 . ?
C47 H47C 0.9800 . ?
C22 H22 0.9500 . ?
C22 C23 1.393(6) . ?
C45 H45 0.9500 . ?
C23 H23 0.9500 . ?
C13 H13 0.9500 . ?
C18 H18 0.9500 . ?

loop_
_geom_torsion_atom_site_label_1
_geom_torsion_atom_site_label_2
_geom_torsion_atom_site_label_3
_geom_torsion_atom_site_label_4
_geom_torsion
_geom_torsion_site_symmetry_1
_geom_torsion_site_symmetry_2
_geom_torsion_site_symmetry_3
_geom_torsion_site_symmetry_4
_geom_torsion_publ_flag
Ir1 N3 C3 N2 5.3(5) . . . . ?
Ir1 N3 C3 C51 -172.2(3) . . . . ?
Ir1 N4 C25 C26 2.9(4) . . . . ?
Ir1 N4 C25 C24 -178.2(3) . . . . ?
Ir1 N4 C21 C22 178.5(4) . . . . ?
Ir1 N5 C11 C12 168.5(3) . . . . ?
Ir1 N5 C15 C16 7.7(4) . . . . ?
Ir1 N5 C15 C14 -169.9(3) . . . . ?
Ir1 C211 C26 C25 -6.3(4) . . . . ?
Ir1 C211 C26 C27 175.1(3) . . . . ?
Ir1 C211 C210 C29 -177.2(3) . . . . ?
Ir1 C111 C16 C15 2.7(4) . . . . ?
Ir1 C111 C16 C17 -174.3(3) . . . . ?
Ir1 C111 C110 C19 172.6(3) . . . . ?
N4 C25 C24 C23 -0.2(7) . . . . ?
N4 C21 C22 C23 -0.6(8) . . . . ?
N2 C41 C42 C43 -179.2(3) . . . . ?
N2 C41 C42 C48 1.8(5) . . . . ?
N2 C41 C46 C47 -0.4(5) . . . . ?
N2 C41 C46 C45 178.5(3) . . . . ?
N5 C11 C12 C13 -0.4(7) . . . . ?
N5 C15 C16 C111 -6.8(5) . . . . ?
N5 C15 C16 C17 170.0(4) . . . . ?
N5 C15 C14 C13 1.6(7) . . . . ?
F22 C29 C28 C27 179.7(4) . . . . ?
N1 C33 C32 C31 -179.2(4) . . . . ?
F21 C27 C28 C29 176.6(4) . . . . ?
F11 C17 C18 C19 -179.4(4) . . . . ?
C2 N2 C3 N3 -3.0(5) . . . . ?
C2 N2 C3 C51 174.7(3) . . . . ?
C2 N2 C41 C42 98.7(4) . . . . ?
C2 N2 C41 C46 -81.4(5) . . . . ?
C2 N1 C33 C32 -91.0(5) . . . . ?
C211 C26 C25 N4 2.2(5) . . . . ?
C211 C26 C25 C24 -176.6(4) . . . . ?
C211 C26 C27 F21 -175.4(3) . . . . ?
C211 C26 C27 C28 2.8(6) . . . . ?
C211 C210 C29 F22 -178.1(3) . . . . ?
C211 C210 C29 C28 2.9(6) . . . . ?
F12 C19 C18 C17 178.3(4) . . . . ?
C3 N2 C2 Ir1 -0.7(4) . . . . ?
C3 N2 C2 N1 175.4(3) . . . . ?
C3 N2 C41 C42 -78.0(4) . . . . ?
C3 N2 C41 C46 101.8(4) . . . . ?
C26 C211 C210 C29 -1.6(5) . . . . ?
C26 C25 C24 C23 178.5(4) . . . . ?
C26 C27 C28 C29 -1.6(6) . . . . ?
C111 C16 C17 F11 -179.6(4) . . . . ?
C111 C16 C17 C18 -0.2(6) . . . . ?
C111 C110 C19 F12 -178.4(3) . . . . ?
C111 C110 C19 C18 2.1(6) . . . . ?
C41 N2 C2 Ir1 -177.5(3) . . . . ?
C41 N2 C2 N1 -1.4(5) . . . . ?
C41 N2 C3 N3 173.9(3) . . . . ?
C41 N2 C3 C51 -8.4(5) . . . . ?
C41 C42 C43 C44 -0.4(5) . . . . ?
C41 C46 C45 C44 1.8(6) . . . . ?
C11 N5 C15 C16 179.1(3) . . . . ?
C11 N5 C15 C14 1.5(5) . . . . ?
C11 C12 C13 C14 3.6(8) . . . . ?
C210 C211 C26 C25 177.6(3) . . . . ?
C210 C211 C26 C27 -1.0(5) . . . . ?
C210 C29 C28 C27 -1.2(7) . . . . ?
C33 N1 C2 Ir1 -11.7(6) . . . . ?
C33 N1 C2 N2 173.2(3) . . . . ?
C15 N5 C11 C12 -2.1(6) . . . . ?
C15 C16 C17 F11 3.7(6) . . . . ?
C15 C16 C17 C18 -176.9(4) . . . . ?
C15 C14 C13 C12 -4.2(8) . . . . ?
C25 N4 C21 C22 -1.0(7) . . . . ?
C25 C26 C27 F21 6.2(6) . . . . ?
C25 C26 C27 C28 -175.7(4) . . . . ?
C25 C24 C23 C22 -1.3(7) . . . . ?
C42 C41 C46 C47 179.4(4) . . . . ?
C42 C41 C46 C45 -1.7(6) . . . . ?
C42 C43 C44 C45 0.6(6) . . . . ?
C16 C111 C110 C19 -1.0(5) . . . . ?
C16 C15 C14 C13 -175.6(4) . . . . ?
C16 C17 C18 C19 1.2(7) . . . . ?
C27 C26 C25 N4 -179.3(4) . . . . ?
C27 C26 C25 C24 1.8(7) . . . . ?
C110 C111 C16 C15 177.1(3) . . . . ?
C110 C111 C16 C17 0.1(5) . . . . ?
C110 C19 C18 C17 -2.2(7) . . . . ?
C21 N4 C25 C26 -177.6(4) . . . . ?
C21 N4 C25 C24 1.4(6) . . . . ?
C21 C22 C23 C24 1.7(8) . . . . ?
C14 C15 C16 C111 170.5(4) . . . . ?
C14 C15 C16 C17 -12.7(7) . . . . ?
C43 C44 C45 C46 -1.4(6) . . . . ?
C46 C41 C42 C43 1.0(5) . . . . ?
C46 C41 C42 C48 -178.0(3) . . . . ?
C48 C42 C43 C44 178.6(4) . . . . ?
C47 C46 C45 C44 -179.2(4) . . . . ?
